data_2226810
loop_
_publ_author_name
'Trigunait, Ankur'
'Malathy, P.'
'Ramachandiran, K.'
'Perumal, P. T.'
'Gunasekaran, K.'

_publ_section_title
;
 <i>tert</i>-Butyl
 3-(8-bromo-4<i>H</i>,10<i>H</i>-1,2-oxazolo[4,3-<i>c</i>][1]benzoxepin-10-yl)-2-methyl-1<i>H</i>-indole-1-carboxylate
;
_journal_coeditor_code CI5101
_journal_issue 8
_journal_name_full 'Acta Crystallographica Section E'
_journal_page_first o2035
_journal_paper_doi 10.1107/S1600536810027297
_journal_volume 66
_journal_year 2010
_chemical_formula_iupac 'C25 H23 Br N2 O4'
_chemical_formula_moiety 'C25 H23 Br N2 O4'
_chemical_formula_sum 'C25 H23 Br N2 O4'
_chemical_formula_weight 495.36
_chemical_name_systematic
'<i>tert</i>-Butyl 3-(8-bromo-4<i>H</i>,10<i>H</i>-1,2-oxazolo[4,3-<i>c</i>][1]benzoxepin-10-yl)-2-methyl-1<i>H</i>-indole-1-carboxylate'
_space_group_IT_number 14
_symmetry_cell_setting monoclinic
_symmetry_space_group_name_Hall '-P 2ybc'
_symmetry_space_group_name_H-M 'P 1 21/c 1'
_atom_sites_solution_hydrogens geom
_atom_sites_solution_primary direct
_atom_sites_solution_secondary difmap
_audit_creation_method SHELXL-97
_cell_angle_alpha 90.00
_cell_angle_beta 116.267(2)
_cell_angle_gamma 90.00
_cell_formula_units_Z 4
_cell_length_a 16.0494(6)
_cell_length_b 9.6497(4)
_cell_length_c 16.2202(7)
_cell_measurement_reflns_used 1964
_cell_measurement_temperature 293(2)
_cell_measurement_theta_max 28.36
_cell_measurement_theta_min 1.41
_cell_volume 2252.66(16)
_computing_cell_refinement 'SAINT (Bruker, 2008)'
_computing_data_collection 'APEX2 (Bruker, 2008)'
_computing_data_reduction 'SAINT (Bruker, 2008)'
_computing_molecular_graphics 'ORTEP-3 (Farrugia, 1997)'
_computing_publication_material 'SHELXL97 (Sheldrick, 2008) and PLATON (Spek, 2009)'
_computing_structure_refinement 'SHELXL97 (Sheldrick, 2008)'
_computing_structure_solution 'SHELXS97 (Sheldrick, 2008)'
_diffrn_ambient_temperature 293(2)
_diffrn_measured_fraction_theta_full 1.000
_diffrn_measured_fraction_theta_max 0.991
_diffrn_measurement_device_type 'Bruker SMART APEXII area-detector diffractometer'
_diffrn_measurement_method '\w and \f scans'
_diffrn_radiation_monochromator graphite
_diffrn_radiation_source 'fine-focus sealed tube'
_diffrn_radiation_type MoK\a
_diffrn_radiation_wavelength 0.71073
_diffrn_reflns_av_R_equivalents 0.0486
_diffrn_reflns_av_sigmaI/netI 0.0590
_diffrn_reflns_limit_h_max 21
_diffrn_reflns_limit_h_min -21
_diffrn_reflns_limit_k_max 12
_diffrn_reflns_limit_k_min -12
_diffrn_reflns_limit_l_max 17
_diffrn_reflns_limit_l_min -21
_diffrn_reflns_number 20668
_diffrn_reflns_theta_full 25.00
_diffrn_reflns_theta_max 28.36
_diffrn_reflns_theta_min 1.41
_diffrn_standards_number 0
_exptl_absorpt_coefficient_mu 1.859
_exptl_absorpt_correction_T_max 0.982
_exptl_absorpt_correction_T_min 0.982
_exptl_absorpt_correction_type multi-scan
_exptl_absorpt_process_details '(SADABS; Bruker, 2008)'
_exptl_crystal_colour colourless
_exptl_crystal_density_diffrn 1.461
_exptl_crystal_density_method 'not measured'
_exptl_crystal_description Block
_exptl_crystal_F_000 1016
_exptl_crystal_size_max 0.20
_exptl_crystal_size_mid 0.20
_exptl_crystal_size_min 0.20
_refine_diff_density_max 0.402
_refine_diff_density_min -0.475
_refine_ls_extinction_method none
_refine_ls_goodness_of_fit_ref 0.998
_refine_ls_hydrogen_treatment constr
_refine_ls_matrix_type full
_refine_ls_number_parameters 289
_refine_ls_number_reflns 5584
_refine_ls_number_restraints 1
_refine_ls_restrained_S_all 0.998
_refine_ls_R_factor_all 0.1225
_refine_ls_R_factor_gt 0.0464
_refine_ls_shift/su_max 0.002
_refine_ls_shift/su_mean 0.000
_refine_ls_structure_factor_coef Fsqd
_refine_ls_weighting_details 'calc w=1/[\s^2^(Fo^2^)+(0.0504P)^2^+1.2404P] where P=(Fo^2^+2Fc^2^)/3'
_refine_ls_weighting_scheme calc
_refine_ls_wR_factor_gt 0.1079
_refine_ls_wR_factor_ref 0.1344
_reflns_number_gt 2780
_reflns_number_total 5584
_reflns_threshold_expression I>2\s(I)
_cod_data_source_file ci5101.cif
_cod_data_source_block I
_cod_original_sg_symbol_H-M 'P 21/c'
_cod_database_code 2226810
_cod_database_fobs_code 2226810

loop_
_symmetry_equiv_pos_as_xyz
'x, y, z'
'-x, y+1/2, -z+1/2'
'-x, -y, -z'
'x, -y-1/2, z-1/2'

loop_
_atom_site_type_symbol
_atom_site_label
_atom_site_fract_x
_atom_site_fract_y
_atom_site_fract_z
_atom_site_U_iso_or_equiv
_atom_site_adp_type
_atom_site_calc_flag
_atom_site_refinement_flags
_atom_site_occupancy
_atom_site_disorder_assembly
_atom_site_disorder_group
Br Br1 0.21016(4) 0.94661(4) 0.20807(3) 0.0911(2) Uani d . 1 . .
O O1 0.48628(16) 0.2154(2) 0.14770(17) 0.0662(7) Uani d . 1 . .
O O2 0.43563(16) 0.6581(2) 0.04692(15) 0.0590(6) Uani d . 1 . .
O O3 -0.01565(17) 0.2636(3) 0.02194(17) 0.0791(8) Uani d . 1 . .
O O4 0.02421(14) 0.2088(2) 0.16886(14) 0.0513(5) Uani d . 1 . .
N N1 0.40074(18) 0.2682(3) 0.1374(2) 0.0543(7) Uani d . 1 . .
N N2 0.12827(16) 0.3153(2) 0.13481(16) 0.0389(6) Uani d . 1 . .
C C1 0.2807(2) 0.8543(3) 0.1577(2) 0.0550(8) Uani d . 1 . .
C C2 0.2779(2) 0.7113(3) 0.1518(2) 0.0476(8) Uani d . 1 . .
H H2 0.2406 0.6620 0.1719 0.057 Uiso calc R 1 . .
C C3 0.3299(2) 0.6404(3) 0.1163(2) 0.0424(7) Uani d . 1 . .
C C4 0.3153(2) 0.4858(3) 0.0952(2) 0.0429(7) Uani d . 1 . .
H H4 0.2828 0.4793 0.0280 0.051 Uiso calc R 1 . .
C C5 0.4033(2) 0.4004(3) 0.1233(2) 0.0425(7) Uani d . 1 . .
C C6 0.5349(2) 0.3220(4) 0.1381(2) 0.0584(9) Uani d . 1 . .
H H6 0.5940 0.3139 0.1411 0.070 Uiso calc R 1 . .
C C7 0.4885(2) 0.4401(3) 0.1237(2) 0.0462(8) Uani d . 1 . .
C C8 0.5156(2) 0.5831(4) 0.1103(3) 0.0598(9) Uani d . 1 . .
H H8A 0.5432 0.6312 0.1689 0.072 Uiso calc R 1 . .
H H8B 0.5615 0.5784 0.0868 0.072 Uiso calc R 1 . .
C C9 0.3850(2) 0.7190(3) 0.0876(2) 0.0468(7) Uani d . 1 . .
C C10 0.3868(2) 0.8620(4) 0.0935(2) 0.0605(9) Uani d . 1 . .
H H10 0.4241 0.9122 0.0736 0.073 Uiso calc R 1 . .
C C11 0.3343(3) 0.9314(3) 0.1283(3) 0.0635(10) Uani d . 1 . .
H H11 0.3351 1.0276 0.1318 0.076 Uiso calc R 1 . .
C C14 0.1088(2) 0.3832(4) -0.0252(2) 0.0559(9) Uani d . 1 . .
H H14A 0.0488 0.3422 -0.0430 0.084 Uiso calc R 1 . .
H H14B 0.1407 0.3343 -0.0543 0.084 Uiso calc R 1 . .
H H14C 0.1014 0.4786 -0.0439 0.084 Uiso calc R 1 . .
C C12 0.2510(2) 0.4182(3) 0.1294(2) 0.0404(7) Uani d . 1 . .
C C13 0.1637(2) 0.3746(3) 0.0763(2) 0.0404(7) Uani d . 1 . .
C C15 0.19718(19) 0.3240(3) 0.2260(2) 0.0376(7) Uani d . 1 . .
C C16 0.1986(2) 0.2815(3) 0.3088(2) 0.0451(7) Uani d . 1 . .
H H16 0.1481 0.2360 0.3103 0.054 Uiso calc R 1 . .
C C17 0.2775(2) 0.3094(4) 0.3884(2) 0.0537(8) Uani d . 1 . .
H H17 0.2801 0.2820 0.4444 0.064 Uiso calc R 1 . .
C C18 0.3536(2) 0.3776(4) 0.3872(2) 0.0534(8) Uani d U 1 . .
H H18 0.4057 0.3961 0.4422 0.064 Uiso calc R 1 . .
C C19 0.3518(2) 0.4174(3) 0.3050(2) 0.0507(8) Uani d U 1 . .
H H19 0.4027 0.4623 0.3042 0.061 Uiso calc R 1 . .
C C20 0.27401(19) 0.3904(3) 0.2236(2) 0.0393(7) Uani d . 1 . .
C C21 0.0393(2) 0.2605(3) 0.1012(2) 0.0476(8) Uani d . 1 . .
C C22 -0.0658(2) 0.1391(4) 0.1484(2) 0.0542(9) Uani d . 1 . .
C C23 -0.0521(3) 0.0973(5) 0.2429(3) 0.0806(13) Uani d . 1 . .
H H23A -0.0023 0.0314 0.2682 0.121 Uiso calc R 1 . .
H H23B -0.1082 0.0562 0.2389 0.121 Uiso calc R 1 . .
H H23C -0.0371 0.1777 0.2817 0.121 Uiso calc R 1 . .
C C24 -0.0771(3) 0.0154(4) 0.0874(3) 0.0829(12) Uani d . 1 . .
H H24A -0.0255 -0.0464 0.1173 0.124 Uiso calc R 1 . .
H H24B -0.0793 0.0459 0.0302 0.124 Uiso calc R 1 . .
H H24C -0.1338 -0.0320 0.0759 0.124 Uiso calc R 1 . .
C C25 -0.1444(2) 0.2408(5) 0.1069(3) 0.0769(12) Uani d . 1 . .
H H25A -0.1527 0.2662 0.0466 0.115 Uiso calc R 1 . .
H H25B -0.1304 0.3220 0.1449 0.115 Uiso calc R 1 . .
H H25C -0.2005 0.1991 0.1028 0.115 Uiso calc R 1 . .

loop_
_atom_site_aniso_label
_atom_site_aniso_U_11
_atom_site_aniso_U_22
_atom_site_aniso_U_33
_atom_site_aniso_U_12
_atom_site_aniso_U_13
_atom_site_aniso_U_23
Br1 0.1213(4) 0.0499(3) 0.1235(4) 0.0187(2) 0.0738(3) -0.0069(2)
O1 0.0673(15) 0.0465(15) 0.0968(19) 0.0139(12) 0.0474(14) 0.0101(13)
O2 0.0687(15) 0.0561(15) 0.0683(15) -0.0004(12) 0.0448(13) 0.0146(12)
O3 0.0632(16) 0.114(2) 0.0528(16) -0.0311(15) 0.0189(13) 0.0067(15)
O4 0.0489(12) 0.0553(14) 0.0505(12) -0.0162(11) 0.0227(10) 0.0038(10)
N1 0.0567(16) 0.0364(16) 0.082(2) 0.0024(13) 0.0422(15) 0.0006(14)
N2 0.0426(13) 0.0335(14) 0.0452(14) -0.0037(11) 0.0237(12) 0.0003(11)
C1 0.062(2) 0.0330(19) 0.066(2) 0.0045(16) 0.0249(18) 0.0017(16)
C2 0.0547(18) 0.0345(18) 0.0562(19) -0.0033(15) 0.0268(16) 0.0012(14)
C3 0.0484(17) 0.0322(17) 0.0484(18) -0.0027(14) 0.0231(15) 0.0042(13)
C4 0.0460(17) 0.0392(18) 0.0475(17) -0.0070(14) 0.0244(15) -0.0019(14)
C5 0.0497(18) 0.0348(17) 0.0489(18) -0.0037(14) 0.0272(15) -0.0040(14)
C6 0.0510(19) 0.060(2) 0.071(2) 0.0018(18) 0.0331(18) 0.0040(18)
C7 0.0451(17) 0.050(2) 0.0492(18) -0.0044(16) 0.0255(15) 0.0002(15)
C8 0.052(2) 0.056(2) 0.083(2) -0.0058(17) 0.0392(19) 0.0059(19)
C9 0.0470(17) 0.0425(19) 0.0505(18) -0.0052(15) 0.0212(15) 0.0082(15)
C10 0.062(2) 0.043(2) 0.077(2) -0.0082(18) 0.0308(19) 0.0171(18)
C11 0.067(2) 0.0293(19) 0.084(3) -0.0055(18) 0.024(2) 0.0081(17)
C14 0.063(2) 0.059(2) 0.051(2) -0.0106(18) 0.0301(17) 0.0022(17)
C12 0.0488(18) 0.0288(16) 0.0482(18) 0.0001(13) 0.0257(15) 0.0000(13)
C13 0.0494(17) 0.0288(16) 0.0494(18) -0.0029(14) 0.0279(15) 0.0000(13)
C15 0.0414(16) 0.0247(15) 0.0534(19) 0.0016(13) 0.0271(15) 0.0002(13)
C16 0.0476(18) 0.0396(18) 0.0522(19) 0.0040(14) 0.0259(16) 0.0007(15)
C17 0.061(2) 0.053(2) 0.052(2) 0.0126(18) 0.0289(18) 0.0041(16)
C18 0.0466(18) 0.053(2) 0.0486(19) 0.0052(16) 0.0106(15) -0.0094(16)
C19 0.0513(19) 0.048(2) 0.052(2) 0.0023(16) 0.0223(17) -0.0009(15)
C20 0.0404(16) 0.0293(15) 0.0478(18) 0.0009(13) 0.0191(14) -0.0047(13)
C21 0.0484(19) 0.045(2) 0.049(2) -0.0041(15) 0.0211(17) -0.0001(15)
C22 0.0475(19) 0.054(2) 0.060(2) -0.0169(17) 0.0229(16) 0.0019(17)
C23 0.072(2) 0.095(3) 0.072(2) -0.031(2) 0.030(2) 0.018(2)
C24 0.090(3) 0.061(3) 0.105(3) -0.032(2) 0.050(3) -0.020(2)
C25 0.053(2) 0.090(3) 0.087(3) -0.004(2) 0.031(2) 0.005(2)

loop_
_atom_type_symbol
_atom_type_description
_atom_type_scat_dispersion_real
_atom_type_scat_dispersion_imag
_atom_type_scat_source
C C 0.0033 0.0016 'International Tables Vol C Tables 4.2.6.8 and 6.1.1.4'
H H 0.0000 0.0000 'International Tables Vol C Tables 4.2.6.8 and 6.1.1.4'
N N 0.0061 0.0033 'International Tables Vol C Tables 4.2.6.8 and 6.1.1.4'
O O 0.0106 0.0060 'International Tables Vol C Tables 4.2.6.8 and 6.1.1.4'
Br Br -0.2901 2.4595 'International Tables Vol C Tables 4.2.6.8 and 6.1.1.4'

loop_
_geom_angle_atom_site_label_1
_geom_angle_atom_site_label_2
_geom_angle_atom_site_label_3
_geom_angle_site_symmetry_1
_geom_angle_site_symmetry_3
_geom_angle
_geom_angle_publ_flag
C6 O1 N1 . . 107.3(2) ?
C9 O2 C8 . . 113.6(2) ?
C21 O4 C22 . . 120.0(2) ?
C5 N1 O1 . . 105.8(2) ?
C21 N2 C15 . . 129.1(2) ?
C21 N2 C13 . . 122.4(2) ?
C15 N2 C13 . . 108.5(2) ?
C11 C1 C2 . . 121.5(3) ?
C11 C1 Br1 . . 118.9(3) ?
C2 C1 Br1 . . 119.6(3) ?
C1 C2 C3 . . 121.0(3) ?
C1 C2 H2 . . 119.5 ?
C3 C2 H2 . . 119.5 ?
C2 C3 C9 . . 117.2(3) ?
C2 C3 C4 . . 121.0(3) ?
C9 C3 C4 . . 121.0(3) ?
C12 C4 C5 . . 110.4(2) ?
C12 C4 C3 . . 113.6(2) ?
C5 C4 C3 . . 115.6(2) ?
C12 C4 H4 . . 105.4 ?
C5 C4 H4 . . 105.4 ?
C3 C4 H4 . . 105.4 ?
N1 C5 C7 . . 111.7(3) ?
N1 C5 C4 . . 119.2(3) ?
C7 C5 C4 . . 128.4(3) ?
C7 C6 O1 . . 111.7(3) ?
C7 C6 H6 . . 124.2 ?
O1 C6 H6 . . 124.2 ?
C6 C7 C5 . . 103.6(3) ?
C6 C7 C8 . . 130.1(3) ?
C5 C7 C8 . . 126.3(3) ?
O2 C8 C7 . . 110.2(3) ?
O2 C8 H8A . . 109.6 ?
C7 C8 H8A . . 109.6 ?
O2 C8 H8B . . 109.6 ?
C7 C8 H8B . . 109.6 ?
H8A C8 H8B . . 108.1 ?
C10 C9 O2 . . 117.2(3) ?
C10 C9 C3 . . 121.2(3) ?
O2 C9 C3 . . 121.5(3) ?
C11 C10 C9 . . 121.0(3) ?
C11 C10 H10 . . 119.5 ?
C9 C10 H10 . . 119.5 ?
C1 C11 C10 . . 118.1(3) ?
C1 C11 H11 . . 121.0 ?
C10 C11 H11 . . 121.0 ?
C13 C14 H14A . . 109.5 ?
C13 C14 H14B . . 109.5 ?
H14A C14 H14B . . 109.5 ?
C13 C14 H14C . . 109.5 ?
H14A C14 H14C . . 109.5 ?
H14B C14 H14C . . 109.5 ?
C13 C12 C20 . . 109.2(2) ?
C13 C12 C4 . . 125.7(3) ?
C20 C12 C4 . . 125.1(3) ?
C12 C13 N2 . . 108.0(2) ?
C12 C13 C14 . . 129.0(3) ?
N2 C13 C14 . . 123.0(3) ?
C16 C15 N2 . . 131.8(3) ?
C16 C15 C20 . . 121.4(3) ?
N2 C15 C20 . . 106.9(2) ?
C17 C16 C15 . . 117.4(3) ?
C17 C16 H16 . . 121.3 ?
C15 C16 H16 . . 121.3 ?
C16 C17 C18 . . 121.9(3) ?
C16 C17 H17 . . 119.1 ?
C18 C17 H17 . . 119.1 ?
C19 C18 C17 . . 120.1(3) ?
C19 C18 H18 . . 119.9 ?
C17 C18 H18 . . 119.9 ?
C18 C19 C20 . . 119.7(3) ?
C18 C19 H19 . . 120.1 ?
C20 C19 H19 . . 120.1 ?
C19 C20 C15 . . 119.5(3) ?
C19 C20 C12 . . 133.0(3) ?
C15 C20 C12 . . 107.5(2) ?
O3 C21 O4 . . 125.7(3) ?
O3 C21 N2 . . 123.6(3) ?
O4 C21 N2 . . 110.6(3) ?
O4 C22 C25 . . 110.1(3) ?
O4 C22 C23 . . 101.8(3) ?
C25 C22 C23 . . 110.3(3) ?
O4 C22 C24 . . 109.1(3) ?
C25 C22 C24 . . 112.9(3) ?
C23 C22 C24 . . 112.1(3) ?
C22 C23 H23A . . 109.5 ?
C22 C23 H23B . . 109.5 ?
H23A C23 H23B . . 109.5 ?
C22 C23 H23C . . 109.5 ?
H23A C23 H23C . . 109.5 ?
H23B C23 H23C . . 109.5 ?
C22 C24 H24A . . 109.5 ?
C22 C24 H24B . . 109.5 ?
H24A C24 H24B . . 109.5 ?
C22 C24 H24C . . 109.5 ?
H24A C24 H24C . . 109.5 ?
H24B C24 H24C . . 109.5 ?
C22 C25 H25A . . 109.5 ?
C22 C25 H25B . . 109.5 ?
H25A C25 H25B . . 109.5 ?
C22 C25 H25C . . 109.5 ?
H25A C25 H25C . . 109.5 ?
H25B C25 H25C . . 109.5 ?

loop_
_geom_bond_atom_site_label_1
_geom_bond_atom_site_label_2
_geom_bond_site_symmetry_2
_geom_bond_distance
_geom_bond_publ_flag
Br1 C1 . 1.887(3) ?
O1 C6 . 1.342(4) ?
O1 N1 . 1.403(3) ?
O2 C9 . 1.384(4) ?
O2 C8 . 1.436(4) ?
O3 C21 . 1.195(4) ?
O4 C21 . 1.321(4) ?
O4 C22 . 1.492(3) ?
N1 C5 . 1.300(4) ?
N2 C21 . 1.388(4) ?
N2 C15 . 1.403(4) ?
N2 C13 . 1.425(3) ?
C1 C11 . 1.372(5) ?
C1 C2 . 1.382(4) ?
C2 C3 . 1.386(4) ?
C2 H2 . 0.93 ?
C3 C9 . 1.392(4) ?
C3 C4 . 1.525(4) ?
C4 C12 . 1.518(4) ?
C4 C5 . 1.520(4) ?
C4 H4 . 0.98 ?
C5 C7 . 1.417(4) ?
C6 C7 . 1.325(5) ?
C6 H6 . 0.93 ?
C7 C8 . 1.491(4) ?
C8 H8A . 0.97 ?
C8 H8B . 0.97 ?
C9 C10 . 1.383(5) ?
C10 C11 . 1.378(5) ?
C10 H10 . 0.93 ?
C11 H11 . 0.93 ?
C14 C13 . 1.487(4) ?
C14 H14A . 0.96 ?
C14 H14B . 0.96 ?
C14 H14C . 0.96 ?
C12 C13 . 1.347(4) ?
C12 C20 . 1.429(4) ?
C15 C16 . 1.396(4) ?
C15 C20 . 1.405(4) ?
C16 C17 . 1.376(4) ?
C16 H16 . 0.93 ?
C17 C18 . 1.396(5) ?
C17 H17 . 0.93 ?
C18 C19 . 1.376(4) ?
C18 H18 . 0.93 ?
C19 C20 . 1.383(4) ?
C19 H19 . 0.93 ?
C22 C25 . 1.502(5) ?
C22 C23 . 1.503(5) ?
C22 C24 . 1.509(5) ?
C23 H23A . 0.96 ?
C23 H23B . 0.96 ?
C23 H23C . 0.96 ?
C24 H24A . 0.96 ?
C24 H24B . 0.96 ?
C24 H24C . 0.96 ?
C25 H25A . 0.96 ?
C25 H25B . 0.96 ?
C25 H25C . 0.96 ?

loop_
_geom_hbond_atom_site_label_D
_geom_hbond_atom_site_label_H
_geom_hbond_atom_site_label_A
_geom_hbond_site_symmetry_A
_geom_hbond_distance_DH
_geom_hbond_distance_HA
_geom_hbond_distance_DA
_geom_hbond_angle_DHA
C14 H14A O3 1 0.96 1.93 2.694(4) 135
C24 H24B O3 1 0.96 2.37 2.961(5) 120
C11 H11 N1 1_565 0.93 2.53 3.404(4) 156

loop_
_geom_torsion_atom_site_label_1
_geom_torsion_atom_site_label_2
_geom_torsion_atom_site_label_3
_geom_torsion_atom_site_label_4
_geom_torsion_site_symmetry_1
_geom_torsion_site_symmetry_2
_geom_torsion_site_symmetry_3
_geom_torsion_site_symmetry_4
_geom_torsion
_geom_torsion_publ_flag
C6 O1 N1 C5 . . . . -0.5(3) ?
C11 C1 C2 C3 . . . . 0.4(5) ?
Br1 C1 C2 C3 . . . . -179.1(2) ?
C1 C2 C3 C9 . . . . 0.4(5) ?
C1 C2 C3 C4 . . . . -169.9(3) ?
C2 C3 C4 C12 . . . . -8.4(4) ?
C9 C3 C4 C12 . . . . -178.3(3) ?
C2 C3 C4 C5 . . . . -137.6(3) ?
C9 C3 C4 C5 . . . . 52.5(4) ?
O1 N1 C5 C7 . . . . 0.0(3) ?
O1 N1 C5 C4 . . . . 171.0(2) ?
C12 C4 C5 N1 . . . . 26.0(4) ?
C3 C4 C5 N1 . . . . 156.7(3) ?
C12 C4 C5 C7 . . . . -164.6(3) ?
C3 C4 C5 C7 . . . . -33.9(4) ?
N1 O1 C6 C7 . . . . 1.0(4) ?
O1 C6 C7 C5 . . . . -0.9(4) ?
O1 C6 C7 C8 . . . . 179.3(3) ?
N1 C5 C7 C6 . . . . 0.6(4) ?
C4 C5 C7 C6 . . . . -169.4(3) ?
N1 C5 C7 C8 . . . . -179.7(3) ?
C4 C5 C7 C8 . . . . 10.3(5) ?
C9 O2 C8 C7 . . . . 84.3(3) ?
C6 C7 C8 O2 . . . . 145.6(3) ?
C5 C7 C8 O2 . . . . -34.0(4) ?
C8 O2 C9 C10 . . . . 110.5(3) ?
C8 O2 C9 C3 . . . . -73.3(4) ?
C2 C3 C9 C10 . . . . -0.7(5) ?
C4 C3 C9 C10 . . . . 169.6(3) ?
C2 C3 C9 O2 . . . . -176.7(3) ?
C4 C3 C9 O2 . . . . -6.3(4) ?
O2 C9 C10 C11 . . . . 176.4(3) ?
C3 C9 C10 C11 . . . . 0.2(5) ?
C2 C1 C11 C10 . . . . -0.8(5) ?
Br1 C1 C11 C10 . . . . 178.7(3) ?
C9 C10 C11 C1 . . . . 0.5(5) ?
C5 C4 C12 C13 . . . . -120.3(3) ?
C3 C4 C12 C13 . . . . 107.9(3) ?
C5 C4 C12 C20 . . . . 59.5(4) ?
C3 C4 C12 C20 . . . . -72.3(4) ?
C20 C12 C13 N2 . . . . -0.9(3) ?
C4 C12 C13 N2 . . . . 179.0(3) ?
C20 C12 C13 C14 . . . . 178.9(3) ?
C4 C12 C13 C14 . . . . -1.3(5) ?
C21 N2 C13 C12 . . . . 179.9(3) ?
C15 N2 C13 C12 . . . . 0.0(3) ?
C21 N2 C13 C14 . . . . 0.1(4) ?
C15 N2 C13 C14 . . . . -179.8(3) ?
C21 N2 C15 C16 . . . . 0.4(5) ?
C13 N2 C15 C16 . . . . -179.7(3) ?
C21 N2 C15 C20 . . . . -179.0(3) ?
C13 N2 C15 C20 . . . . 0.9(3) ?
N2 C15 C16 C17 . . . . -178.1(3) ?
C20 C15 C16 C17 . . . . 1.2(4) ?
C15 C16 C17 C18 . . . . 0.0(5) ?
C16 C17 C18 C19 . . . . -0.9(5) ?
C17 C18 C19 C20 . . . . 0.4(5) ?
C18 C19 C20 C15 . . . . 0.8(4) ?
C18 C19 C20 C12 . . . . 179.8(3) ?
C16 C15 C20 C19 . . . . -1.7(4) ?
N2 C15 C20 C19 . . . . 177.8(3) ?
C16 C15 C20 C12 . . . . 179.1(3) ?
N2 C15 C20 C12 . . . . -1.4(3) ?
C13 C12 C20 C19 . . . . -177.6(3) ?
C4 C12 C20 C19 . . . . 2.6(5) ?
C13 C12 C20 C15 . . . . 1.4(3) ?
C4 C12 C20 C15 . . . . -178.4(3) ?
C22 O4 C21 O3 . . . . 4.0(5) ?
C22 O4 C21 N2 . . . . -177.5(2) ?
C15 N2 C21 O3 . . . . 176.7(3) ?
C13 N2 C21 O3 . . . . -3.2(5) ?
C15 N2 C21 O4 . . . . -1.8(4) ?
C13 N2 C21 O4 . . . . 178.3(2) ?
C21 O4 C22 C25 . . . . -63.4(4) ?
C21 O4 C22 C23 . . . . 179.7(3) ?
C21 O4 C22 C24 . . . . 61.1(4) ?
